data_1575852
loop_
_publ_author_name
'Fu, Wei'
'Simon, Martin'
'Golz, Christopher'
'Alcarazo, Manuel'

_publ_section_title
;
 Enantioselective synthesis and racemization dynamics of
 trithia[5]helicenes derived from the
 dithieno[2,3-<i>b</i>:3',2'-<i>d</i>]-thiophene unit.
;
_journal_issue 41
_journal_name_full 'Chemical science'
_journal_page_first 19172
_journal_page_last 19177
_journal_paper_doi 10.1039/d5sc06132f
_journal_volume 16
_journal_year 2025
_chemical_formula_moiety 'C36 H18 F2 S3'
_chemical_formula_sum 'C36 H18 F2 S3'
_chemical_formula_weight 584.68
_space_group_crystal_system monoclinic
_space_group_IT_number 14
_space_group_name_Hall '-P 2yn'
_space_group_name_H-M_alt 'P 1 21/n 1'
_atom_sites_solution_hydrogens geom
_atom_sites_solution_primary dual
_audit_creation_date 2023-11-03
_audit_creation_method
;FinalCif V130 by Daniel Kratzert, Freiburg 2023, 
https://dkratzert.de/finalcif.html
;
_audit_update_record
;
2025-08-08 deposited with the CCDC.	2025-09-11 downloaded from the CCDC.
;
_cell_angle_alpha 90
_cell_angle_beta 90.808(4)
_cell_angle_gamma 90
_cell_formula_units_Z 4
_cell_length_a 6.1063(10)
_cell_length_b 17.360(3)
_cell_length_c 24.441(4)
_cell_measurement_reflns_used 5473
_cell_measurement_temperature 100.00
_cell_measurement_theta_max 28.701
_cell_measurement_theta_min 2.346
_cell_volume 2590.6(7)
_computing_cell_refinement 'SAINT V8.40B (?, 2016)'
_computing_data_collection 'Bruker BIS V6.2.15/2021-03-16 and APEX4 2022.1-1'
_computing_data_reduction 'SAINT V8.40B (?, 2016)'
_computing_molecular_graphics 'Olex2 1.5 (Dolomanov et al., 2009)'
_computing_publication_material 'Olex2 1.5 (Dolomanov et al., 2009)'
_computing_structure_refinement 'XL  (Sheldrick, 2008)'
_computing_structure_solution 'XT  (Sheldrick, 2015)'
_diffrn_ambient_environment N~2~
_diffrn_ambient_temperature 100.00
_diffrn_detector CPAD
_diffrn_detector_area_resol_mean 7.41
_diffrn_detector_type 'Bruker PHOTON III'
_diffrn_measured_fraction_theta_full 0.996
_diffrn_measured_fraction_theta_max 0.916
_diffrn_measurement_device 'four-circle diffractometer'
_diffrn_measurement_device_type 'Bruker D8 VENTURE dual wavelength Mo/Cu'
_diffrn_measurement_method '\w and \f scans'
_diffrn_measurement_specimen_support 'MiTeGen micromount'
_diffrn_radiation_monochromator 'mirror optics'
_diffrn_radiation_probe x-ray
_diffrn_radiation_type MoK\a
_diffrn_radiation_wavelength 0.71073
_diffrn_reflns_av_R_equivalents 0.0582
_diffrn_reflns_av_unetI/netI 0.0381
_diffrn_reflns_Laue_measured_fraction_full 0.996
_diffrn_reflns_Laue_measured_fraction_max 0.916
_diffrn_reflns_limit_h_max 8
_diffrn_reflns_limit_h_min -8
_diffrn_reflns_limit_k_max 24
_diffrn_reflns_limit_k_min 0
_diffrn_reflns_limit_l_max 34
_diffrn_reflns_limit_l_min 0
_diffrn_reflns_number 7315
_diffrn_reflns_point_group_measured_fraction_full 0.996
_diffrn_reflns_point_group_measured_fraction_max 0.916
_diffrn_reflns_theta_full 25.242
_diffrn_reflns_theta_max 30.527
_diffrn_reflns_theta_min 2.038
_diffrn_source 'microfocus sealed X-ray tube'
_diffrn_source_current 1.0
_diffrn_source_power 0.05
_diffrn_source_type 'Incoatec I\ms'
_diffrn_source_voltage 50.0
_diffrn_standards_number 0
_exptl_absorpt_coefficient_mu 0.328
_exptl_absorpt_correction_T_max 0.621358
_exptl_absorpt_correction_T_min 0.499766
_exptl_absorpt_correction_type multi-scan
_exptl_absorpt_process_details
;
 TWINABS-2012/1 (Bruker,2012) was used for absorption correction.
 
For component 1:
 wR2(int) was 0.0971 before and 0.0430 after correction.
 
For component 2:
 wR2(int) was 0.0956 before and 0.0465 after correction.
 The Ratio of minimum to maximum transmission is 0.81.

Final HKLF 4 output contains 37846 reflections, Rint = 0.0582
 (21921 with I > 3sig(I), Rint = 0.0500)
;
_exptl_crystal_colour colourless
_exptl_crystal_colour_primary colourless
_exptl_crystal_density_diffrn 1.499
_exptl_crystal_description plate
_exptl_crystal_F_000 1200
_exptl_crystal_recrystallization_method
'from a mixture of ethyl acetate and hexane directly after collection by column chromatography.'
_exptl_crystal_size_max 0.475
_exptl_crystal_size_mid 0.179
_exptl_crystal_size_min 0.136
_refine_diff_density_max 0.375
_refine_diff_density_min -0.300
_refine_diff_density_rms 0.068
_refine_ls_extinction_method none
_refine_ls_goodness_of_fit_ref 1.060
_refine_ls_hydrogen_treatment constr
_refine_ls_matrix_type full
_refine_ls_number_parameters 371
_refine_ls_number_reflns 7315
_refine_ls_number_restraints 0
_refine_ls_restrained_S_all 1.060
_refine_ls_R_factor_all 0.0464
_refine_ls_R_factor_gt 0.0379
_refine_ls_shift/su_max 0.001
_refine_ls_shift/su_mean 0.000
_refine_ls_structure_factor_coef Fsqd
_refine_ls_weighting_details 'w=1/[\s^2^(Fo^2^)+(0.0471P)^2^+1.0507P] where P=(Fo^2^+2Fc^2^)/3'
_refine_ls_weighting_scheme calc
_refine_ls_wR_factor_gt 0.0916
_refine_ls_wR_factor_ref 0.0979
_reflns_Friedel_coverage 0.000
_reflns_number_gt 6541
_reflns_number_total 7315
_reflns_threshold_expression 'I > 2\s(I)'
_twin_special_details 'The data was integrated as a 2-component twin.'
_twin_individual_id 2
_twin_individual_twin_matrix_11 -1e-05
_twin_individual_twin_matrix_12 6e-05
_twin_individual_twin_matrix_13 -1.0
_twin_individual_twin_matrix_21 -1.0
_twin_individual_twin_matrix_22 -3e-05
_twin_individual_twin_matrix_23 4e-05
_twin_individual_twin_matrix_31 -6e-05
_twin_individual_twin_matrix_32 1.0
_twin_individual_twin_matrix_33 0.12067
_cod_data_source_file d5sc06132f2.cif
_cod_data_source_block mo_2136_cg_0m_4
_cod_depositor_comments 'Adding full bibliography for 1575851--1575858.cif.'
_cod_original_cell_volume 2590.7(8)
_cod_database_code 1575852
_olex2_refinement_description
;
1. Twinned data refinement
 Scales: 0.6766(8)
 0.3234(8)
2. Fixed Uiso
 At 1.2 times of:
  All C(H) groups
3.a Aromatic/amide H refined with riding coordinates:
 C3(H3), C4(H4), C5(H5), C6(H6), C8(H8), C11(H11), C12(H12), C14(H14),
 C15(H15), C20(H20), C23(H23), C24(H24), C25(H25), C26(H26), C31(H31), C32(H32),
  C34(H34), C35(H35)
;
_olex2_submission_special_instructions 'No special instructions were received'
_shelx_shelxl_version_number 2018/3
_shelx_space_group_comment
;
The symmetry employed for this shelxl refinement is uniquely defined
by the following loop, which should always be used as a source of
symmetry information in preference to the above space-group names.
They are only intended as comments.
;
_shelx_estimated_absorpt_t_min 0.860
_shelx_estimated_absorpt_t_max 0.957
_diffrn_measurement_ambient_temperature_device_make 'Oxford Cryostream 800'

loop_
_space_group_symop_operation_xyz
'x, y, z'
'-x+1/2, y+1/2, -z+1/2'
'-x, -y, -z'
'x-1/2, -y-1/2, z-1/2'

loop_
_atom_site_label
_atom_site_type_symbol
_atom_site_fract_x
_atom_site_fract_y
_atom_site_fract_z
_atom_site_U_iso_or_equiv
_atom_site_adp_type
_atom_site_occupancy
_atom_site_site_symmetry_order
_atom_site_calc_flag
_atom_site_refinement_flags_posn
_atom_site_refinement_flags_adp
_atom_site_refinement_flags_occupancy
_atom_site_disorder_assembly
_atom_site_disorder_group
S1 S 1.06563(7) 0.30251(2) 0.40522(2) 0.01742(9) Uani 1 1 d . . . . .
S2 S 0.70727(7) 0.31067(2) 0.31351(2) 0.01755(10) Uani 1 1 d . . . . .
S3 S 0.60656(7) 0.40850(2) 0.20808(2) 0.01696(9) Uani 1 1 d . . . . .
F1 F 1.2273(2) 0.74885(7) 0.22203(5) 0.0285(3) Uani 1 1 d . . . . .
F2 F -0.4004(2) 0.22177(7) 0.09456(5) 0.0289(3) Uani 1 1 d . . . . .
C1 C 1.2606(3) 0.37554(9) 0.40385(7) 0.0150(3) Uani 1 1 d . . . . .
C2 C 1.4368(3) 0.38092(10) 0.44209(7) 0.0158(3) Uani 1 1 d . . . . .
C3 C 1.4714(3) 0.32775(11) 0.48539(8) 0.0195(4) Uani 1 1 d . . . . .
H3 H 1.372442 0.286130 0.490094 0.023 Uiso 1 1 calc R U . . .
C4 C 1.6468(3) 0.33603(11) 0.52051(8) 0.0226(4) Uani 1 1 d . . . . .
H4 H 1.668979 0.299871 0.549235 0.027 Uiso 1 1 calc R U . . .
C5 C 1.7943(4) 0.39751(12) 0.51442(8) 0.0252(4) Uani 1 1 d . . . . .
H5 H 1.915839 0.402689 0.538838 0.030 Uiso 1 1 calc R U . . .
C6 C 1.7623(3) 0.45004(12) 0.47309(8) 0.0244(4) Uani 1 1 d . . . . .
H6 H 1.861665 0.491775 0.469455 0.029 Uiso 1 1 calc R U . . .
C7 C 1.5839(3) 0.44318(10) 0.43579(7) 0.0171(3) Uani 1 1 d . . . . .
C8 C 1.5445(3) 0.49820(10) 0.39376(7) 0.0178(3) Uani 1 1 d . . . . .
H8 H 1.642480 0.540388 0.390491 0.021 Uiso 1 1 calc R U . . .
C9 C 1.3712(3) 0.49300(9) 0.35778(7) 0.0142(3) Uani 1 1 d . . . . .
C10 C 1.3275(3) 0.55836(10) 0.31972(7) 0.0141(3) Uani 1 1 d . . . . .
C11 C 1.4831(3) 0.58007(10) 0.28159(7) 0.0153(3) Uani 1 1 d . . . . .
H11 H 1.614774 0.551274 0.278775 0.018 Uiso 1 1 calc R U . . .
C12 C 1.4487(3) 0.64345(10) 0.24749(7) 0.0178(3) Uani 1 1 d . . . . .
H12 H 1.553533 0.657546 0.220931 0.021 Uiso 1 1 calc R U . . .
C13 C 1.2585(3) 0.68500(10) 0.25341(7) 0.0180(3) Uani 1 1 d . . . . .
C14 C 1.1000(3) 0.66598(10) 0.29057(7) 0.0180(3) Uani 1 1 d . . . . .
H14 H 0.970155 0.695739 0.293488 0.022 Uiso 1 1 calc R U . . .
C15 C 1.1357(3) 0.60155(10) 0.32394(7) 0.0161(3) Uani 1 1 d . . . . .
H15 H 1.028338 0.587067 0.349735 0.019 Uiso 1 1 calc R U . . .
C16 C 1.2279(3) 0.42803(10) 0.36089(7) 0.0136(3) Uani 1 1 d . . . . .
C17 C 1.0425(3) 0.40549(9) 0.32677(7) 0.0140(3) Uani 1 1 d . . . . .
C18 C 0.9331(3) 0.42840(10) 0.27622(7) 0.0144(3) Uani 1 1 d . . . . .
C19 C 0.7492(3) 0.38345(10) 0.26617(7) 0.0161(3) Uani 1 1 d . . . . .
C20 C 0.9621(3) 0.48267(10) 0.23319(7) 0.0153(3) Uani 1 1 d . . . . .
H20 H 1.082547 0.517227 0.231960 0.018 Uiso 1 1 calc R U . . .
C21 C 0.7996(3) 0.48048(10) 0.19353(7) 0.0152(3) Uani 1 1 d . . . . .
C22 C 0.7789(3) 0.53347(10) 0.14669(7) 0.0163(3) Uani 1 1 d . . . . .
C23 C 0.9406(3) 0.59005(11) 0.13990(7) 0.0201(4) Uani 1 1 d . . . . .
H23 H 1.059964 0.592018 0.165221 0.024 Uiso 1 1 calc R U . . .
C24 C 0.9323(3) 0.64294(11) 0.09768(8) 0.0227(4) Uani 1 1 d . . . . .
H24 H 1.044427 0.680574 0.094654 0.027 Uiso 1 1 calc R U . . .
C25 C 0.7610(3) 0.64148(11) 0.05958(8) 0.0240(4) Uani 1 1 d . . . . .
H25 H 0.754996 0.677792 0.030519 0.029 Uiso 1 1 calc R U . . .
C26 C 0.5995(3) 0.58625(11) 0.06478(8) 0.0235(4) Uani 1 1 d . . . . .
H26 H 0.482595 0.584624 0.038761 0.028 Uiso 1 1 calc R U . . .
C27 C 0.6048(3) 0.53224(10) 0.10790(7) 0.0179(3) Uani 1 1 d . . . . .
C28 C 0.4285(3) 0.47777(11) 0.10841(8) 0.0199(4) Uani 1 1 d . . . . .
C29 C 0.2757(3) 0.43442(11) 0.10413(8) 0.0199(4) Uani 1 1 d . . . . .
C30 C 0.1001(3) 0.38008(10) 0.10144(7) 0.0175(3) Uani 1 1 d . . . . .
C31 C 0.0952(3) 0.31823(11) 0.13856(8) 0.0214(4) Uani 1 1 d . . . . .
H31 H 0.208156 0.313133 0.165449 0.026 Uiso 1 1 calc R U . . .
C32 C -0.0727(3) 0.26471(11) 0.13624(8) 0.0218(4) Uani 1 1 d . . . . .
H32 H -0.075553 0.222431 0.160898 0.026 Uiso 1 1 calc R U . . .
C33 C -0.2358(3) 0.27429(11) 0.09726(8) 0.0198(4) Uani 1 1 d . . . . .
C34 C -0.2386(3) 0.33447(11) 0.06052(7) 0.0203(4) Uani 1 1 d . . . . .
H34 H -0.354263 0.339453 0.034341 0.024 Uiso 1 1 calc R U . . .
C35 C -0.0690(3) 0.38767(11) 0.06255(7) 0.0189(3) Uani 1 1 d . . . . .
H35 H -0.067625 0.429424 0.037431 0.023 Uiso 1 1 calc R U . . .
C36 C 0.9402(3) 0.34137(10) 0.34809(7) 0.0158(3) Uani 1 1 d . . . . .

loop_
_atom_site_aniso_label
_atom_site_aniso_U_11
_atom_site_aniso_U_22
_atom_site_aniso_U_33
_atom_site_aniso_U_23
_atom_site_aniso_U_13
_atom_site_aniso_U_12
S1 0.0186(2) 0.01596(19) 0.0177(2) 0.00384(16) -0.00047(17) -0.00327(17)
S2 0.0173(2) 0.01614(19) 0.0192(2) 0.00072(16) -0.00142(16) -0.00392(16)
S3 0.0182(2) 0.01650(19) 0.01608(19) -0.00110(15) -0.00320(16) -0.00262(17)
F1 0.0280(6) 0.0244(6) 0.0329(7) 0.0165(5) -0.0034(5) 0.0018(5)
F2 0.0275(6) 0.0312(6) 0.0279(6) 0.0016(5) -0.0022(5) -0.0125(5)
C1 0.0157(8) 0.0133(7) 0.0160(8) 0.0002(6) 0.0023(6) -0.0019(6)
C2 0.0174(8) 0.0151(7) 0.0150(8) 0.0003(6) 0.0021(7) 0.0013(7)
C3 0.0215(9) 0.0191(8) 0.0180(8) 0.0033(7) 0.0000(7) -0.0004(7)
C4 0.0285(10) 0.0214(9) 0.0179(9) 0.0058(7) -0.0019(8) 0.0022(8)
C5 0.0265(10) 0.0273(10) 0.0216(9) 0.0031(8) -0.0094(8) -0.0020(8)
C6 0.0240(10) 0.0225(9) 0.0265(10) 0.0044(8) -0.0093(8) -0.0048(8)
C7 0.0176(8) 0.0162(8) 0.0173(8) 0.0012(6) -0.0018(7) 0.0007(7)
C8 0.0180(8) 0.0143(7) 0.0211(9) 0.0035(6) -0.0017(7) -0.0015(7)
C9 0.0152(7) 0.0121(7) 0.0153(8) 0.0016(6) 0.0020(6) 0.0008(6)
C10 0.0154(8) 0.0135(7) 0.0135(8) -0.0003(6) -0.0031(6) -0.0007(6)
C11 0.0156(7) 0.0145(7) 0.0158(8) -0.0024(6) 0.0000(6) -0.0003(6)
C12 0.0185(8) 0.0196(8) 0.0153(8) 0.0012(6) 0.0014(7) -0.0028(7)
C13 0.0208(8) 0.0150(8) 0.0180(8) 0.0049(6) -0.0047(7) -0.0009(7)
C14 0.0164(8) 0.0170(8) 0.0207(9) -0.0009(7) -0.0022(7) 0.0032(7)
C15 0.0156(8) 0.0174(8) 0.0153(8) 0.0000(6) 0.0006(6) -0.0005(7)
C16 0.0131(7) 0.0131(7) 0.0146(7) -0.0005(6) 0.0012(6) 0.0014(6)
C17 0.0136(7) 0.0136(7) 0.0148(7) -0.0015(6) 0.0009(6) 0.0010(6)
C18 0.0149(8) 0.0134(7) 0.0151(7) -0.0017(6) 0.0009(6) 0.0013(6)
C19 0.0181(8) 0.0157(8) 0.0144(8) 0.0009(6) -0.0013(7) 0.0002(7)
C20 0.0154(7) 0.0145(7) 0.0162(8) -0.0020(6) 0.0016(6) -0.0008(6)
C21 0.0161(8) 0.0135(7) 0.0159(8) -0.0027(6) 0.0009(6) -0.0001(6)
C22 0.0191(8) 0.0152(8) 0.0148(8) -0.0022(6) 0.0004(7) 0.0026(7)
C23 0.0216(9) 0.0214(9) 0.0173(8) -0.0005(7) -0.0015(7) -0.0023(8)
C24 0.0262(9) 0.0201(8) 0.0217(9) 0.0002(7) 0.0010(8) -0.0040(8)
C25 0.0267(10) 0.0219(9) 0.0233(9) 0.0060(7) 0.0009(8) 0.0027(8)
C26 0.0236(9) 0.0236(9) 0.0230(9) 0.0043(7) -0.0048(8) 0.0026(8)
C27 0.0182(8) 0.0160(8) 0.0194(8) -0.0004(6) -0.0017(7) 0.0027(7)
C28 0.0193(8) 0.0196(8) 0.0206(8) 0.0023(7) -0.0043(7) 0.0044(7)
C29 0.0198(8) 0.0199(8) 0.0199(9) 0.0002(7) -0.0037(7) 0.0051(7)
C30 0.0171(8) 0.0175(8) 0.0179(8) -0.0027(6) -0.0002(7) 0.0031(7)
C31 0.0214(9) 0.0225(9) 0.0202(9) 0.0017(7) -0.0047(7) 0.0016(8)
C32 0.0254(9) 0.0206(9) 0.0194(9) 0.0026(7) -0.0009(8) 0.0001(8)
C33 0.0209(9) 0.0195(8) 0.0190(8) -0.0032(7) 0.0031(7) -0.0026(7)
C34 0.0195(8) 0.0253(9) 0.0158(8) -0.0021(7) -0.0039(7) 0.0017(8)
C35 0.0228(9) 0.0189(8) 0.0150(8) -0.0002(6) -0.0008(7) 0.0020(7)
C36 0.0161(8) 0.0156(8) 0.0155(8) -0.0001(6) -0.0016(6) -0.0010(7)

loop_
_atom_type_symbol
_atom_type_description
_atom_type_scat_dispersion_real
_atom_type_scat_dispersion_imag
_atom_type_scat_source
C C 0.0033 0.0016 'International Tables Vol C Tables 4.2.6.8 and 6.1.1.4'
H H 0.0000 0.0000 'International Tables Vol C Tables 4.2.6.8 and 6.1.1.4'
F F 0.0171 0.0103 'International Tables Vol C Tables 4.2.6.8 and 6.1.1.4'
S S 0.1246 0.1234 'International Tables Vol C Tables 4.2.6.8 and 6.1.1.4'

loop_
_geom_angle_atom_site_label_1
_geom_angle_atom_site_label_2
_geom_angle_atom_site_label_3
_geom_angle
_geom_angle_site_symmetry_1
_geom_angle_site_symmetry_3
_geom_angle_publ_flag
C36 S1 C1 89.74(9) . . ?
C36 S2 C19 88.48(9) . . ?
C19 S3 C21 90.78(9) . . ?
C2 C1 S1 123.25(13) . . ?
C16 C1 S1 113.43(13) . . ?
C16 C1 C2 123.31(16) . . ?
C3 C2 C1 123.55(16) . . ?
C7 C2 C1 117.09(15) . . ?
C7 C2 C3 119.36(16) . . ?
C2 C3 H3 119.8 . . ?
C4 C3 C2 120.40(18) . . ?
C4 C3 H3 119.8 . . ?
C3 C4 H4 119.7 . . ?
C3 C4 C5 120.63(17) . . ?
C5 C4 H4 119.7 . . ?
C4 C5 H5 120.1 . . ?
C6 C5 C4 119.83(18) . . ?
C6 C5 H5 120.1 . . ?
C5 C6 H6 119.4 . . ?
C5 C6 C7 121.21(18) . . ?
C7 C6 H6 119.4 . . ?
C2 C7 C6 118.56(16) . . ?
C2 C7 C8 119.40(16) . . ?
C6 C7 C8 122.00(17) . . ?
C7 C8 H8 118.6 . . ?
C9 C8 C7 122.79(16) . . ?
C9 C8 H8 118.6 . . ?
C8 C9 C10 118.75(15) . . ?
C8 C9 C16 119.05(15) . . ?
C16 C9 C10 122.00(15) . . ?
C11 C10 C9 120.42(16) . . ?
C11 C10 C15 119.04(16) . . ?
C15 C10 C9 120.42(16) . . ?
C10 C11 H11 119.5 . . ?
C10 C11 C12 121.01(17) . . ?
C12 C11 H11 119.5 . . ?
C11 C12 H12 121.0 . . ?
C13 C12 C11 118.09(17) . . ?
C13 C12 H12 121.0 . . ?
F1 C13 C12 118.66(17) . . ?
F1 C13 C14 118.25(17) . . ?
C12 C13 C14 123.07(16) . . ?
C13 C14 H14 121.0 . . ?
C13 C14 C15 118.09(17) . . ?
C15 C14 H14 121.0 . . ?
C10 C15 C14 120.69(16) . . ?
C10 C15 H15 119.7 . . ?
C14 C15 H15 119.7 . . ?
C1 C16 C9 118.13(15) . . ?
C1 C16 C17 110.91(15) . . ?
C9 C16 C17 130.95(15) . . ?
C16 C17 C18 139.60(16) . . ?
C36 C17 C16 110.73(15) . . ?
C36 C17 C18 109.65(15) . . ?
C19 C18 C17 111.01(15) . . ?
C19 C18 C20 110.49(15) . . ?
C20 C18 C17 138.49(16) . . ?
S3 C19 S2 131.32(11) . . ?
C18 C19 S2 114.74(13) . . ?
C18 C19 S3 113.92(13) . . ?
C18 C20 H20 123.0 . . ?
C21 C20 C18 113.92(16) . . ?
C21 C20 H20 123.0 . . ?
C20 C21 S3 110.83(13) . . ?
C20 C21 C22 125.65(16) . . ?
C22 C21 S3 123.42(13) . . ?
C23 C22 C21 118.42(16) . . ?
C23 C22 C27 117.03(16) . . ?
C27 C22 C21 124.55(16) . . ?
C22 C23 H23 118.8 . . ?
C24 C23 C22 122.31(17) . . ?
C24 C23 H23 118.8 . . ?
C23 C24 H24 119.8 . . ?
C23 C24 C25 120.48(18) . . ?
C25 C24 H24 119.8 . . ?
C24 C25 H25 120.6 . . ?
C26 C25 C24 118.79(18) . . ?
C26 C25 H25 120.6 . . ?
C25 C26 H26 119.3 . . ?
C25 C26 C27 121.41(18) . . ?
C27 C26 H26 119.3 . . ?
C22 C27 C28 124.17(16) . . ?
C26 C27 C22 119.97(17) . . ?
C26 C27 C28 115.85(16) . . ?
C29 C28 C27 174.02(19) . . ?
C28 C29 C30 176.6(2) . . ?
C31 C30 C29 119.79(17) . . ?
C35 C30 C29 120.99(17) . . ?
C35 C30 C31 119.22(17) . . ?
C30 C31 H31 119.7 . . ?
C32 C31 C30 120.55(17) . . ?
C32 C31 H31 119.7 . . ?
C31 C32 H32 120.8 . . ?
C33 C32 C31 118.34(17) . . ?
C33 C32 H32 120.8 . . ?
F2 C33 C32 118.65(17) . . ?
F2 C33 C34 118.35(17) . . ?
C34 C33 C32 123.00(18) . . ?
C33 C34 H34 120.7 . . ?
C33 C34 C35 118.59(17) . . ?
C35 C34 H34 120.7 . . ?
C30 C35 H35 119.8 . . ?
C34 C35 C30 120.30(17) . . ?
C34 C35 H35 119.8 . . ?
S1 C36 S2 129.03(11) . . ?
C17 C36 S1 115.04(13) . . ?
C17 C36 S2 115.93(13) . . ?

loop_
_geom_bond_atom_site_label_1
_geom_bond_atom_site_label_2
_geom_bond_distance
_geom_bond_site_symmetry_2
_geom_bond_publ_flag
S1 C1 1.7398(18) . ?
S1 C36 1.7208(18) . ?
S2 C19 1.7346(18) . ?
S2 C36 1.7285(18) . ?
S3 C19 1.7113(18) . ?
S3 C21 1.7577(18) . ?
F1 C13 1.360(2) . ?
F2 C33 1.358(2) . ?
C1 C2 1.418(2) . ?
C1 C16 1.402(2) . ?
C2 C3 1.418(2) . ?
C2 C7 1.415(3) . ?
C3 H3 0.9500 . ?
C3 C4 1.371(3) . ?
C4 H4 0.9500 . ?
C4 C5 1.406(3) . ?
C5 H5 0.9500 . ?
C5 C6 1.373(3) . ?
C6 H6 0.9500 . ?
C6 C7 1.416(3) . ?
C7 C8 1.421(2) . ?
C8 H8 0.9500 . ?
C8 C9 1.369(2) . ?
C9 C10 1.489(2) . ?
C9 C16 1.430(2) . ?
C10 C11 1.392(3) . ?
C10 C15 1.395(2) . ?
C11 H11 0.9500 . ?
C11 C12 1.394(2) . ?
C12 H12 0.9500 . ?
C12 C13 1.377(3) . ?
C13 C14 1.377(3) . ?
C14 H14 0.9500 . ?
C14 C15 1.400(2) . ?
C15 H15 0.9500 . ?
C16 C17 1.450(2) . ?
C17 C18 1.452(2) . ?
C17 C36 1.382(2) . ?
C18 C19 1.387(3) . ?
C18 C20 1.425(2) . ?
C20 H20 0.9500 . ?
C20 C21 1.378(2) . ?
C21 C22 1.473(2) . ?
C22 C23 1.404(3) . ?
C22 C27 1.415(2) . ?
C23 H23 0.9500 . ?
C23 C24 1.382(3) . ?
C24 H24 0.9500 . ?
C24 C25 1.391(3) . ?
C25 H25 0.9500 . ?
C25 C26 1.382(3) . ?
C26 H26 0.9500 . ?
C26 C27 1.411(3) . ?
C27 C28 1.433(3) . ?
C28 C29 1.202(3) . ?
C29 C30 1.429(3) . ?
C30 C31 1.406(3) . ?
C30 C35 1.399(3) . ?
C31 H31 0.9500 . ?
C31 C32 1.385(3) . ?
C32 H32 0.9500 . ?
C32 C33 1.378(3) . ?
C33 C34 1.378(3) . ?
C34 H34 0.9500 . ?
C34 C35 1.388(3) . ?
C35 H35 0.9500 . ?

loop_
_geom_torsion_atom_site_label_1
_geom_torsion_atom_site_label_2
_geom_torsion_atom_site_label_3
_geom_torsion_atom_site_label_4
_geom_torsion
_geom_torsion_site_symmetry_1
_geom_torsion_site_symmetry_2
_geom_torsion_site_symmetry_3
_geom_torsion_site_symmetry_4
_geom_torsion_publ_flag
S1 C1 C2 C3 -0.3(3) . . . . ?
S1 C1 C2 C7 179.59(14) . . . . ?
S1 C1 C16 C9 176.40(13) . . . . ?
S1 C1 C16 C17 -2.55(19) . . . . ?
S3 C21 C22 C23 178.42(14) . . . . ?
S3 C21 C22 C27 -0.8(2) . . . . ?
F1 C13 C14 C15 -178.12(16) . . . . ?
F2 C33 C34 C35 -179.04(16) . . . . ?
C1 S1 C36 S2 -178.77(14) . . . . ?
C1 S1 C36 C17 2.12(15) . . . . ?
C1 C2 C3 C4 179.27(18) . . . . ?
C1 C2 C7 C6 -179.68(17) . . . . ?
C1 C2 C7 C8 2.5(3) . . . . ?
C1 C16 C17 C18 -174.2(2) . . . . ?
C1 C16 C17 C36 4.0(2) . . . . ?
C2 C1 C16 C9 -4.3(3) . . . . ?
C2 C1 C16 C17 176.75(16) . . . . ?
C2 C3 C4 C5 0.4(3) . . . . ?
C2 C7 C8 C9 -1.5(3) . . . . ?
C3 C2 C7 C6 0.3(3) . . . . ?
C3 C2 C7 C8 -177.51(17) . . . . ?
C3 C4 C5 C6 0.3(3) . . . . ?
C4 C5 C6 C7 -0.7(3) . . . . ?
C5 C6 C7 C2 0.4(3) . . . . ?
C5 C6 C7 C8 178.1(2) . . . . ?
C6 C7 C8 C9 -179.14(18) . . . . ?
C7 C2 C3 C4 -0.7(3) . . . . ?
C7 C8 C9 C10 172.43(17) . . . . ?
C7 C8 C9 C16 -2.6(3) . . . . ?
C8 C9 C10 C11 61.5(2) . . . . ?
C8 C9 C10 C15 -114.63(19) . . . . ?
C8 C9 C16 C1 5.3(2) . . . . ?
C8 C9 C16 C17 -175.98(18) . . . . ?
C9 C10 C11 C12 -176.92(16) . . . . ?
C9 C10 C15 C14 175.99(16) . . . . ?
C9 C16 C17 C18 7.1(4) . . . . ?
C9 C16 C17 C36 -174.75(18) . . . . ?
C10 C9 C16 C1 -169.52(16) . . . . ?
C10 C9 C16 C17 9.2(3) . . . . ?
C10 C11 C12 C13 1.4(3) . . . . ?
C11 C10 C15 C14 -0.2(3) . . . . ?
C11 C12 C13 F1 177.21(16) . . . . ?
C11 C12 C13 C14 -1.2(3) . . . . ?
C12 C13 C14 C15 0.3(3) . . . . ?
C13 C14 C15 C10 0.4(3) . . . . ?
C15 C10 C11 C12 -0.7(3) . . . . ?
C16 C1 C2 C3 -179.59(17) . . . . ?
C16 C1 C2 C7 0.3(3) . . . . ?
C16 C9 C10 C11 -123.60(19) . . . . ?
C16 C9 C10 C15 60.2(2) . . . . ?
C16 C17 C18 C19 -177.3(2) . . . . ?
C16 C17 C18 C20 4.5(4) . . . . ?
C16 C17 C36 S1 -3.9(2) . . . . ?
C16 C17 C36 S2 176.85(12) . . . . ?
C17 C18 C19 S2 -3.0(2) . . . . ?
C17 C18 C19 S3 178.40(12) . . . . ?
C17 C18 C20 C21 -179.1(2) . . . . ?
C18 C17 C36 S1 174.84(12) . . . . ?
C18 C17 C36 S2 -4.4(2) . . . . ?
C18 C20 C21 S3 -1.26(19) . . . . ?
C18 C20 C21 C22 175.31(16) . . . . ?
C19 S2 C36 S1 -176.74(14) . . . . ?
C19 S2 C36 C17 2.37(15) . . . . ?
C19 S3 C21 C20 -0.30(14) . . . . ?
C19 S3 C21 C22 -176.96(15) . . . . ?
C19 C18 C20 C21 2.6(2) . . . . ?
C20 C18 C19 S2 175.80(13) . . . . ?
C20 C18 C19 S3 -2.8(2) . . . . ?
C20 C21 C22 C23 2.3(3) . . . . ?
C20 C21 C22 C27 -176.93(17) . . . . ?
C21 S3 C19 S2 -176.50(14) . . . . ?
C21 S3 C19 C18 1.83(14) . . . . ?
C21 C22 C23 C24 -178.88(18) . . . . ?
C21 C22 C27 C26 179.35(18) . . . . ?
C21 C22 C27 C28 -1.7(3) . . . . ?
C22 C23 C24 C25 -0.5(3) . . . . ?
C23 C22 C27 C26 0.1(3) . . . . ?
C23 C22 C27 C28 179.09(18) . . . . ?
C23 C24 C25 C26 0.0(3) . . . . ?
C24 C25 C26 C27 0.5(3) . . . . ?
C25 C26 C27 C22 -0.6(3) . . . . ?
C25 C26 C27 C28 -179.61(19) . . . . ?
C27 C22 C23 C24 0.4(3) . . . . ?
C29 C30 C31 C32 -179.46(18) . . . . ?
C29 C30 C35 C34 -179.90(17) . . . . ?
C30 C31 C32 C33 -0.9(3) . . . . ?
C31 C30 C35 C34 -0.4(3) . . . . ?
C31 C32 C33 F2 179.65(17) . . . . ?
C31 C32 C33 C34 0.2(3) . . . . ?
C32 C33 C34 C35 0.4(3) . . . . ?
C33 C34 C35 C30 -0.3(3) . . . . ?
C35 C30 C31 C32 1.0(3) . . . . ?
C36 S1 C1 C2 -178.95(16) . . . . ?
C36 S1 C1 C16 0.35(14) . . . . ?
C36 S2 C19 S3 178.80(15) . . . . ?
C36 S2 C19 C18 0.48(15) . . . . ?
C36 C17 C18 C19 4.5(2) . . . . ?
C36 C17 C18 C20 -173.7(2) . . . . ?
